data_4328906
loop_
_publ_author_name
'Hua Lin'
'Long-Hua Li'
'Ling Chen'

_publ_section_title
;
 Diverse Closed Cavities in Condensed Rare Earth Metal-Chalcogenide
 Matrixes: Cs[Lu7Q11] and (ClCs6)[RE21Q34] (RE = Dy, Ho; Q = S, Se, Te)
;
_journal_name_full 'Inorganic Chemistry'
_journal_page_first 4588
_journal_page_last 4596
_journal_paper_doi 10.1021/ic202494w
_journal_volume 51
_journal_year 2012
_chemical_formula_sum 'Cs Lu7 S11'
_chemical_formula_weight 1710.36
_chemical_name_systematic
; 
 ? 
;
_space_group_IT_number 64
_symmetry_cell_setting orthorhombic
_symmetry_space_group_name_Hall '-C 2ac 2'
_symmetry_space_group_name_H-M 'C m c a'
_atom_sites_solution_primary direct
_atom_sites_solution_secondary difmap
_audit_creation_method SHELXL-97
_cell_angle_alpha 90.00
_cell_angle_beta 90.00
_cell_angle_gamma 90.00
_cell_formula_units_Z 8
_cell_length_a 15.228(4)
_cell_length_b 13.357(3)
_cell_length_c 18.777(5)
_cell_measurement_reflns_used 6202
_cell_measurement_temperature 293(2)
_cell_measurement_theta_max 27.4855
_cell_measurement_theta_min 2.0278
_cell_volume 3819.2(17)
_computing_cell_refinement 'CrystalClear (Rigaku Inc., 2007)'
_computing_data_collection 'CrystalClear (Rigaku Inc., 2007)'
_computing_data_reduction 'CrystalClear (Rigaku Inc., 2007)'
_computing_molecular_graphics 'Bruker SHELXTL'
_computing_publication_material 'Bruker SHELXTL'
_computing_structure_refinement 'SHELXL-97 (Sheldrick, 1997)'
_computing_structure_solution 'SHELXS-97 (Sheldrick, 1990)'
_diffrn_ambient_temperature 293(2)
_diffrn_detector_area_resol_mean 28.5714
_diffrn_measured_fraction_theta_full 0.998
_diffrn_measured_fraction_theta_max 0.998
_diffrn_measurement_device_type Saturn724
_diffrn_measurement_method CCD_Profile_fitting
_diffrn_radiation_monochromator graphite
_diffrn_radiation_source 'fine-focus sealed tube'
_diffrn_radiation_type MoK\a
_diffrn_radiation_wavelength 0.71073
_diffrn_reflns_av_R_equivalents 0.0806
_diffrn_reflns_av_sigmaI/netI 0.0538
_diffrn_reflns_limit_h_max 19
_diffrn_reflns_limit_h_min -18
_diffrn_reflns_limit_k_max 17
_diffrn_reflns_limit_k_min -17
_diffrn_reflns_limit_l_max 22
_diffrn_reflns_limit_l_min -24
_diffrn_reflns_number 15915
_diffrn_reflns_theta_full 27.49
_diffrn_reflns_theta_max 27.49
_diffrn_reflns_theta_min 2.17
_exptl_absorpt_coefficient_mu 38.883
_exptl_absorpt_correction_T_max 1.0000
_exptl_absorpt_correction_T_min 0.1582
_exptl_absorpt_correction_type multi-scan
_exptl_crystal_colour Red
_exptl_crystal_density_diffrn 5.949
_exptl_crystal_description Plate
_exptl_crystal_F_000 5824
_exptl_crystal_size_max 0.2000
_exptl_crystal_size_mid 0.1500
_exptl_crystal_size_min 0.0700
_refine_diff_density_max 3.691
_refine_diff_density_min -3.257
_refine_diff_density_rms 0.780
_refine_ls_extinction_coef 0.00065(3)
_refine_ls_extinction_expression Fc^*^=kFc[1+0.001xFc^2^\l^3^/sin(2\q)]^-1/4^
_refine_ls_extinction_method SHELXL
_refine_ls_goodness_of_fit_ref 1.157
_refine_ls_matrix_type full
_refine_ls_number_parameters 96
_refine_ls_number_reflns 2271
_refine_ls_number_restraints 0
_refine_ls_restrained_S_all 1.157
_refine_ls_R_factor_all 0.0456
_refine_ls_R_factor_gt 0.0381
_refine_ls_shift/su_max 0.000
_refine_ls_shift/su_mean 0.000
_refine_ls_structure_factor_coef Fsqd
_refine_ls_weighting_details 'calc w=1/[\s^2^(Fo^2^)+(0.0599P)^2^+0.0000P] where P=(Fo^2^+2Fc^2^)/3'
_refine_ls_weighting_scheme calc
_refine_ls_wR_factor_gt 0.0982
_refine_ls_wR_factor_ref 0.1174
_reflns_number_gt 2051
_reflns_number_total 2271
_reflns_threshold_expression >2sigma(I)
_cod_data_source_file ic202494w_si_001_1.cif
_cod_data_source_block CsLu7S11
_cod_original_cell_volume 3819.3(16)
_cod_database_code 4328906

loop_
_symmetry_equiv_pos_as_xyz
'x, y, z'
'-x, -y+1/2, z+1/2'
'-x, y+1/2, -z+1/2'
'x, -y, -z'
'x+1/2, y+1/2, z'
'-x+1/2, -y+1, z+1/2'
'-x+1/2, y+1, -z+1/2'
'x+1/2, -y+1/2, -z'
'-x, -y, -z'
'x, y-1/2, -z-1/2'
'x, -y-1/2, z-1/2'
'-x, y, z'
'-x+1/2, -y+1/2, -z'
'x+1/2, y, -z-1/2'
'x+1/2, -y, z-1/2'
'-x+1/2, y+1/2, z'

loop_
_atom_site_label
_atom_site_type_symbol
_atom_site_fract_x
_atom_site_fract_y
_atom_site_fract_z
_atom_site_U_iso_or_equiv
_atom_site_adp_type
_atom_site_occupancy
_atom_site_symmetry_multiplicity
_atom_site_calc_flag
_atom_site_refinement_flags
Cs1 Cs 0.0000 0.41037(12) 0.09110(9) 0.0348(4) Uani 1 2 d S
Lu1 Lu 0.0000 0.09691(5) 0.17585(4) 0.0084(2) Uani 1 2 d S
Lu2 Lu 0.12706(4) 0.32572(4) 0.32647(3) 0.00939(19) Uani 1 1 d .
Lu3 Lu 0.12324(5) 0.0000 0.0000 0.0092(2) Uani 1 2 d S
Lu4 Lu 0.25685(4) 0.07947(4) 0.15893(3) 0.00908(19) Uani 1 1 d .
Lu5 Lu 0.2500 0.2500 0.0000 0.0087(2) Uani 1 2 d S
S1 S 0.1264(2) 0.1603(2) 0.08213(18) 0.0090(7) Uani 1 1 d .
S2 S 0.1295(2) 0.0023(2) 0.24491(18) 0.0095(7) Uani 1 1 d .
S3 S 0.2562(2) 0.4138(2) 0.08229(19) 0.0112(7) Uani 1 1 d .
S4 S 0.3723(2) 0.1727(2) 0.08346(19) 0.0104(7) Uani 1 1 d .
S5 S 0.0000 0.2637(4) 0.2460(2) 0.0113(10) Uani 1 2 d S
S6 S 0.0000 0.4258(3) 0.4089(2) 0.0075(9) Uani 1 2 d S
S7 S 0.2500 0.2362(3) 0.2500 0.0122(10) Uani 1 2 d S

loop_
_atom_site_aniso_label
_atom_site_aniso_U_11
_atom_site_aniso_U_22
_atom_site_aniso_U_33
_atom_site_aniso_U_23
_atom_site_aniso_U_13
_atom_site_aniso_U_12
Cs1 0.0376(9) 0.0332(9) 0.0336(9) 0.0100(7) 0.000 0.000
Lu1 0.0109(4) 0.0052(4) 0.0090(4) -0.0003(3) 0.000 0.000
Lu2 0.0129(3) 0.0046(3) 0.0107(3) -0.0007(2) -0.0011(2) 0.00085(18)
Lu3 0.0135(4) 0.0057(4) 0.0084(4) 0.0001(3) 0.000 0.000
Lu4 0.0133(3) 0.0055(3) 0.0085(3) 0.0006(2) -0.0008(2) -0.0008(2)
Lu5 0.0136(4) 0.0040(4) 0.0085(4) 0.0001(3) -0.0006(3) -0.0014(3)
S1 0.0099(16) 0.0077(14) 0.0093(16) 0.0011(13) 0.0000(12) -0.0012(11)
S2 0.0122(17) 0.0059(15) 0.0105(17) 0.0000(12) -0.0018(13) -0.0013(11)
S3 0.0144(17) 0.0046(14) 0.0147(18) -0.0009(13) 0.0005(13) 0.0003(12)
S4 0.0129(17) 0.0067(15) 0.0117(17) 0.0010(12) 0.0007(13) -0.0002(11)
S5 0.014(2) 0.011(2) 0.009(2) -0.0085(17) 0.000 0.000
S6 0.011(2) 0.0058(18) 0.006(2) -0.0041(16) 0.000 0.000
S7 0.014(2) 0.0051(19) 0.017(3) 0.000 0.0021(18) 0.000

loop_
_atom_type_symbol
_atom_type_description
_atom_type_scat_dispersion_real
_atom_type_scat_dispersion_imag
_atom_type_scat_source
S S 0.1246 0.1234 'International Tables Vol C Tables 4.2.6.8 and 6.1.1.4'
Cs Cs -0.3680 2.1192 'International Tables Vol C Tables 4.2.6.8 and 6.1.1.4'
Lu Lu -0.4720 5.8584 'International Tables Vol C Tables 4.2.6.8 and 6.1.1.4'

loop_
_geom_angle_atom_site_label_1
_geom_angle_atom_site_label_2
_geom_angle_atom_site_label_3
_geom_angle
_geom_angle_site_symmetry_1
_geom_angle_site_symmetry_3
S5 Cs1 S2 61.02(8) . 10_566
S5 Cs1 S2 61.02(8) . 3
S2 Cs1 S2 61.48(10) 10_566 3
S5 Cs1 S1 63.43(8) . 12
S2 Cs1 S1 124.43(8) 10_566 12
S2 Cs1 S1 93.18(7) 3 12
S5 Cs1 S1 63.43(8) . .
S2 Cs1 S1 93.18(7) 10_566 .
S2 Cs1 S1 124.43(8) 3 .
S1 Cs1 S1 59.83(9) 12 .
S5 Cs1 S3 92.39(6) . .
S2 Cs1 S3 61.28(7) 10_566 .
S2 Cs1 S3 122.74(8) 3 .
S1 Cs1 S3 120.44(7) 12 .
S1 Cs1 S3 60.67(6) . .
S5 Cs1 S3 92.39(6) . 12
S2 Cs1 S3 122.74(8) 10_566 12
S2 Cs1 S3 61.28(7) 3 12
S1 Cs1 S3 60.67(6) 12 12
S1 Cs1 S3 120.44(7) . 12
S3 Cs1 S3 174.96(12) . 12
S5 Cs1 S4 121.93(8) . 8_455
S2 Cs1 S4 177.02(8) 10_566 8_455
S2 Cs1 S4 119.86(7) 3 8_455
S1 Cs1 S4 58.51(7) 12 8_455
S1 Cs1 S4 88.07(7) . 8_455
S3 Cs1 S4 117.24(8) . 8_455
S3 Cs1 S4 58.59(7) 12 8_455
S5 Cs1 S4 121.93(8) . 13
S2 Cs1 S4 119.86(7) 10_566 13
S2 Cs1 S4 177.02(8) 3 13
S1 Cs1 S4 88.07(7) 12 13
S1 Cs1 S4 58.51(7) . 13
S3 Cs1 S4 58.59(7) . 13
S3 Cs1 S4 117.24(8) 12 13
S4 Cs1 S4 58.67(10) 8_455 13
S5 Cs1 S4 121.18(9) . 16
S2 Cs1 S4 60.17(7) 10_566 16
S2 Cs1 S4 89.90(8) 3 16
S1 Cs1 S4 175.35(8) 12 16
S1 Cs1 S4 120.86(7) . 16
S3 Cs1 S4 60.25(6) . 16
S3 Cs1 S4 118.21(7) 12 16
S4 Cs1 S4 116.89(6) 8_455 16
S4 Cs1 S4 88.69(8) 13 16
S5 Cs1 S4 121.18(9) . 5_455
S2 Cs1 S4 89.90(8) 10_566 5_455
S2 Cs1 S4 60.17(7) 3 5_455
S1 Cs1 S4 120.86(7) 12 5_455
S1 Cs1 S4 175.35(8) . 5_455
S3 Cs1 S4 118.21(7) . 5_455
S3 Cs1 S4 60.25(6) 12 5_455
S4 Cs1 S4 88.69(8) 8_455 5_455
S4 Cs1 S4 116.89(6) 13 5_455
S4 Cs1 S4 58.02(9) 16 5_455
S5 Cs1 Cs1 178.97(11) . 9_565
S2 Cs1 Cs1 118.14(7) 10_566 9_565
S2 Cs1 Cs1 118.14(7) 3 9_565
S1 Cs1 Cs1 117.43(7) 12 9_565
S1 Cs1 Cs1 117.43(7) . 9_565
S3 Cs1 Cs1 87.62(6) . 9_565
S3 Cs1 Cs1 87.62(6) 12 9_565
S4 Cs1 Cs1 58.92(6) 8_455 9_565
S4 Cs1 Cs1 58.92(6) 13 9_565
S4 Cs1 Cs1 57.97(6) 16 9_565
S4 Cs1 Cs1 57.97(6) 5_455 9_565
S5 Lu1 S2 99.19(10) . .
S5 Lu1 S2 99.19(10) . 12
S2 Lu1 S2 94.87(14) . 12
S5 Lu1 S1 93.49(10) . 12
S2 Lu1 S1 166.83(10) . 12
S2 Lu1 S1 86.56(10) 12 12
S5 Lu1 S1 93.49(10) . .
S2 Lu1 S1 86.56(10) . .
S2 Lu1 S1 166.83(10) 12 .
S1 Lu1 S1 89.14(14) 12 .
S5 Lu1 S6 175.75(14) . 10_556
S2 Lu1 S6 83.65(9) . 10_556
S2 Lu1 S6 83.65(9) 12 10_556
S1 Lu1 S6 83.49(10) 12 10_556
S1 Lu1 S6 83.49(10) . 10_556
S5 Lu1 Lu4 95.287(14) . 12
S2 Lu1 Lu4 138.07(7) . 12
S2 Lu1 Lu4 43.81(7) 12 12
S1 Lu1 Lu4 42.96(7) 12 12
S1 Lu1 Lu4 131.66(7) . 12
S6 Lu1 Lu4 84.559(14) 10_556 12
S5 Lu1 Lu4 95.287(14) . .
S2 Lu1 Lu4 43.81(7) . .
S2 Lu1 Lu4 138.07(7) 12 .
S1 Lu1 Lu4 131.66(7) 12 .
S1 Lu1 Lu4 42.96(7) . .
S6 Lu1 Lu4 84.559(14) 10_556 .
Lu4 Lu1 Lu4 168.50(3) 12 .
S5 Lu1 Cs1 51.42(11) . .
S2 Lu1 Cs1 127.84(7) . .
S2 Lu1 Cs1 127.84(7) 12 .
S1 Lu1 Cs1 58.87(7) 12 .
S1 Lu1 Cs1 58.87(7) . .
S6 Lu1 Cs1 124.33(10) 10_556 .
Lu4 Lu1 Cs1 91.528(13) 12 .
Lu4 Lu1 Cs1 91.528(13) . .
S5 Lu2 S7 93.88(8) . .
S5 Lu2 S4 97.36(13) . 7_545
S7 Lu2 S4 89.72(10) . 7_545
S5 Lu2 S2 90.00(13) . 10_566
S7 Lu2 S2 96.62(11) . 10_566
S4 Lu2 S2 169.96(10) 7_545 10_566
S5 Lu2 S3 171.21(11) . 7_545
S7 Lu2 S3 94.27(8) . 7_545
S4 Lu2 S3 85.97(10) 7_545 7_545
S2 Lu2 S3 85.80(10) 10_566 7_545
S5 Lu2 S6 87.66(10) . .
S7 Lu2 S6 178.19(10) . .
S4 Lu2 S6 91.03(12) 7_545 .
S2 Lu2 S6 82.42(12) 10_566 .
S3 Lu2 S6 84.14(10) 7_545 .
S5 Lu2 Lu4 96.57(10) . 7_545
S7 Lu2 Lu4 46.25(8) . 7_545
S4 Lu2 Lu4 43.51(7) 7_545 7_545
S2 Lu2 Lu4 142.51(7) 10_566 7_545
S3 Lu2 Lu4 91.44(7) 7_545 7_545
S6 Lu2 Lu4 134.54(9) . 7_545
S5 Lu2 Lu2 41.68(7) . 12
S7 Lu2 Lu2 135.06(5) . 12
S4 Lu2 Lu2 90.21(7) 7_545 12
S2 Lu2 Lu2 90.78(7) 10_566 12
S3 Lu2 Lu2 130.54(7) 7_545 12
S6 Lu2 Lu2 46.60(6) . 12
Lu4 Lu2 Lu2 118.174(14) 7_545 12
S5 Lu2 Lu5 139.85(11) . 7_545
S7 Lu2 Lu5 89.80(3) . 7_545
S4 Lu2 Lu5 42.63(7) 7_545 7_545
S2 Lu2 Lu5 129.28(7) 10_566 7_545
S3 Lu2 Lu5 43.50(7) 7_545 7_545
S6 Lu2 Lu5 89.64(8) . 7_545
Lu4 Lu2 Lu5 58.885(13) 7_545 7_545
Lu2 Lu2 Lu5 118.756(11) 12 7_545
S5 Lu2 Lu4 133.75(11) . 10_566
S7 Lu2 Lu4 94.11(8) . 10_566
S4 Lu2 Lu4 128.15(7) 7_545 10_566
S2 Lu2 Lu4 43.82(7) 10_566 10_566
S3 Lu2 Lu4 42.18(7) 7_545 10_566
S6 Lu2 Lu4 84.13(7) . 10_566
Lu4 Lu2 Lu4 120.97(2) 7_545 10_566
Lu2 Lu2 Lu4 120.168(14) 12 10_566
Lu5 Lu2 Lu4 85.631(17) 7_545 10_566
S1 Lu3 S1 177.94(13) . 4
S1 Lu3 S3 88.62(10) . 13
S1 Lu3 S3 89.97(10) 4 13
S1 Lu3 S3 89.97(10) . 16_545
S1 Lu3 S3 88.62(10) 4 16_545
S3 Lu3 S3 92.77(15) 13 16_545
S1 Lu3 S6 94.82(12) . 2_554
S1 Lu3 S6 86.60(12) 4 2_554
S3 Lu3 S6 87.33(10) 13 2_554
S3 Lu3 S6 175.21(12) 16_545 2_554
S1 Lu3 S6 86.60(12) . 10_556
S1 Lu3 S6 94.82(12) 4 10_556
S3 Lu3 S6 175.21(12) 13 10_556
S3 Lu3 S6 87.33(10) 16_545 10_556
S6 Lu3 S6 92.97(13) 2_554 10_556
S1 Lu3 Lu3 91.03(7) . 9
S1 Lu3 Lu3 91.03(7) 4 9
S3 Lu3 Lu3 133.62(8) 13 9
S3 Lu3 Lu3 133.62(8) 16_545 9
S6 Lu3 Lu3 46.48(6) 2_554 9
S6 Lu3 Lu3 46.48(6) 10_556 9
S1 Lu3 Lu4 45.44(7) . .
S1 Lu3 Lu4 133.02(7) 4 .
S3 Lu3 Lu4 88.02(8) 13 .
S3 Lu3 Lu4 44.68(7) 16_545 .
S6 Lu3 Lu4 140.09(9) 2_554 .
S6 Lu3 Lu4 88.69(8) 10_556 .
Lu3 Lu3 Lu4 122.715(15) 9 .
S1 Lu3 Lu4 133.02(7) . 4
S1 Lu3 Lu4 45.44(7) 4 4
S3 Lu3 Lu4 44.68(7) 13 4
S3 Lu3 Lu4 88.02(8) 16_545 4
S6 Lu3 Lu4 88.69(8) 2_554 4
S6 Lu3 Lu4 140.09(9) 10_556 4
Lu3 Lu3 Lu4 122.715(15) 9 4
Lu4 Lu3 Lu4 114.57(3) . 4
S1 Lu3 Lu5 44.65(7) . .
S1 Lu3 Lu5 133.91(7) 4 .
S3 Lu3 Lu5 43.97(7) 13 .
S3 Lu3 Lu5 91.68(7) 16_545 .
S6 Lu3 Lu5 91.71(8) 2_554 .
S6 Lu3 Lu5 131.25(9) 10_556 .
Lu3 Lu3 Lu5 120.030(13) 9 .
Lu4 Lu3 Lu5 59.030(12) . .
Lu4 Lu3 Lu5 88.489(17) 4 .
S1 Lu3 Lu5 133.91(7) . 4
S1 Lu3 Lu5 44.65(7) 4 4
S3 Lu3 Lu5 91.68(7) 13 4
S3 Lu3 Lu5 43.97(7) 16_545 4
S6 Lu3 Lu5 131.25(9) 2_554 4
S6 Lu3 Lu5 91.71(8) 10_556 4
Lu3 Lu3 Lu5 120.030(13) 9 4
Lu4 Lu3 Lu5 88.489(17) . 4
Lu4 Lu3 Lu5 59.030(12) 4 4
Lu5 Lu3 Lu5 119.94(3) . 4
S4 Lu4 S3 98.98(11) . 16_545
S4 Lu4 S1 90.87(10) . .
S3 Lu4 S1 89.35(10) 16_545 .
S4 Lu4 S7 90.00(9) . .
S3 Lu4 S7 171.00(9) 16_545 .
S1 Lu4 S7 89.98(8) . .
S4 Lu4 S2 96.58(11) . 7_545
S3 Lu4 S2 95.30(10) 16_545 7_545
S1 Lu4 S2 170.48(10) . 7_545
S7 Lu4 S2 84.13(8) . 7_545
S4 Lu4 S2 173.30(10) . .
S3 Lu4 S2 87.27(10) 16_545 .
S1 Lu4 S2 86.76(10) . .
S7 Lu4 S2 83.73(8) . .
S2 Lu4 S2 85.18(11) 7_545 .
S4 Lu4 Lu4 126.16(8) . 7_545
S3 Lu4 Lu4 122.55(8) 16_545 7_545
S1 Lu4 Lu4 119.44(8) . 7_545
S7 Lu4 Lu4 50.70(6) . 7_545
S2 Lu4 Lu4 51.16(7) 7_545 7_545
S2 Lu4 Lu4 50.62(7) . 7_545
S4 Lu4 Lu2 45.10(7) . 7_545
S3 Lu4 Lu2 144.06(8) 16_545 7_545
S1 Lu4 Lu2 92.03(7) . 7_545
S7 Lu4 Lu2 44.94(5) . 7_545
S2 Lu4 Lu2 89.07(7) 7_545 7_545
S2 Lu4 Lu2 128.67(7) . 7_545
Lu4 Lu4 Lu2 87.459(15) 7_545 7_545
S4 Lu4 Lu5 44.72(7) . .
S3 Lu4 Lu5 94.18(8) 16_545 .
S1 Lu4 Lu5 46.21(7) . .
S7 Lu4 Lu5 91.83(6) . .
S2 Lu4 Lu5 141.19(7) 7_545 .
S2 Lu4 Lu5 132.86(7) . .
Lu4 Lu4 Lu5 142.319(13) 7_545 .
Lu2 Lu4 Lu5 62.517(16) 7_545 .
S4 Lu4 Lu3 93.96(8) . .
S3 Lu4 Lu3 44.99(7) 16_545 .
S1 Lu4 Lu3 44.52(7) . .
S7 Lu4 Lu3 134.31(4) . .
S2 Lu4 Lu3 140.12(7) 7_545 .
S2 Lu4 Lu3 88.75(7) . .
Lu4 Lu4 Lu3 139.32(3) 7_545 .
Lu2 Lu4 Lu3 124.120(18) 7_545 .
Lu5 Lu4 Lu3 61.713(17) . .
S4 Lu4 Lu1 133.96(7) . .
S3 Lu4 Lu1 91.08(8) 16_545 .
S1 Lu4 Lu1 44.15(7) . .
S7 Lu4 Lu1 82.222(18) . .
S2 Lu4 Lu1 127.25(7) 7_545 .
S2 Lu4 Lu1 42.83(7) . .
Lu4 Lu4 Lu1 81.88(2) 7_545 .
Lu2 Lu4 Lu1 114.32(2) 7_545 .
Lu5 Lu4 Lu1 90.038(16) . .
Lu3 Lu4 Lu1 62.81(2) . .
S4 Lu4 Lu2 142.85(7) . 10_556
S3 Lu4 Lu2 43.93(8) 16_545 10_556
S1 Lu4 Lu2 90.70(7) . 10_556
S7 Lu4 Lu2 127.12(5) . 10_556
S2 Lu4 Lu2 86.94(7) 7_545 10_556
S2 Lu4 Lu2 43.55(7) . 10_556
Lu4 Lu4 Lu2 84.250(15) 7_545 10_556
Lu2 Lu4 Lu2 171.56(2) 7_545 10_556
Lu5 Lu4 Lu2 124.338(19) . 10_556
Lu3 Lu4 Lu2 62.657(15) . 10_556
Lu1 Lu4 Lu2 62.962(18) . 10_556
S4 Lu5 S4 180.00(12) . 13
S4 Lu5 S3 92.73(10) . 13
S4 Lu5 S3 87.27(10) 13 13
S4 Lu5 S3 87.27(10) . .
S4 Lu5 S3 92.73(10) 13 .
S3 Lu5 S3 180.0(2) 13 .
S4 Lu5 S1 91.17(10) . 13
S4 Lu5 S1 88.83(10) 13 13
S3 Lu5 S1 93.28(10) 13 13
S3 Lu5 S1 86.72(10) . 13
S4 Lu5 S1 88.83(10) . .
S4 Lu5 S1 91.17(10) 13 .
S3 Lu5 S1 86.72(10) 13 .
S3 Lu5 S1 93.28(10) . .
S1 Lu5 S1 180.00(19) 13 .
S4 Lu5 Lu4 43.33(7) . .
S4 Lu5 Lu4 136.67(7) 13 .
S3 Lu5 Lu4 87.93(8) 13 .
S3 Lu5 Lu4 92.07(8) . .
S1 Lu5 Lu4 134.45(7) 13 .
S1 Lu5 Lu4 45.55(7) . .
S4 Lu5 Lu4 136.67(7) . 13
S4 Lu5 Lu4 43.33(7) 13 13
S3 Lu5 Lu4 92.07(8) 13 13
S3 Lu5 Lu4 87.93(8) . 13
S1 Lu5 Lu4 45.55(7) 13 13
S1 Lu5 Lu4 134.45(7) . 13
Lu4 Lu5 Lu4 180.000(16) . 13
S4 Lu5 Lu3 90.82(7) . .
S4 Lu5 Lu3 89.18(7) 13 .
S3 Lu5 Lu3 43.58(7) 13 .
S3 Lu5 Lu3 136.42(7) . .
S1 Lu5 Lu3 136.86(7) 13 .
S1 Lu5 Lu3 43.14(7) . .
Lu4 Lu5 Lu3 59.258(13) . .
Lu4 Lu5 Lu3 120.742(13) 13 .
S4 Lu5 Lu3 89.18(7) . 13
S4 Lu5 Lu3 90.82(7) 13 13
S3 Lu5 Lu3 136.42(7) 13 13
S3 Lu5 Lu3 43.58(7) . 13
S1 Lu5 Lu3 43.14(7) 13 13
S1 Lu5 Lu3 136.86(7) . 13
Lu4 Lu5 Lu3 120.742(13) . 13
Lu4 Lu5 Lu3 59.258(13) 13 13
Lu3 Lu5 Lu3 180.0 . 13
S4 Lu5 Lu2 137.19(7) . 11_565
S4 Lu5 Lu2 42.81(7) 13 11_565
S3 Lu5 Lu2 44.62(7) 13 11_565
S3 Lu5 Lu2 135.38(7) . 11_565
S1 Lu5 Lu2 88.43(7) 13 11_565
S1 Lu5 Lu2 91.57(7) . 11_565
Lu4 Lu5 Lu2 121.402(18) . 11_565
Lu4 Lu5 Lu2 58.598(18) 13 11_565
Lu3 Lu5 Lu2 62.241(11) . 11_565
Lu3 Lu5 Lu2 117.759(11) 13 11_565
S4 Lu5 Lu2 42.81(7) . 7_545
S4 Lu5 Lu2 137.19(7) 13 7_545
S3 Lu5 Lu2 135.38(7) 13 7_545
S3 Lu5 Lu2 44.62(7) . 7_545
S1 Lu5 Lu2 91.57(7) 13 7_545
S1 Lu5 Lu2 88.43(7) . 7_545
Lu4 Lu5 Lu2 58.598(18) . 7_545
Lu4 Lu5 Lu2 121.402(18) 13 7_545
Lu3 Lu5 Lu2 117.759(11) . 7_545
Lu3 Lu5 Lu2 62.241(11) 13 7_545
Lu2 Lu5 Lu2 180.000(9) 11_565 7_545
Lu3 S1 Lu4 90.04(10) . .
Lu3 S1 Lu5 92.21(10) . .
Lu4 S1 Lu5 88.23(9) . .
Lu3 S1 Lu1 96.41(10) . .
Lu4 S1 Lu1 92.89(10) . .
Lu5 S1 Lu1 171.30(13) . .
Lu3 S1 Cs1 135.97(11) . .
Lu4 S1 Cs1 133.99(11) . .
Lu5 S1 Cs1 89.36(8) . .
Lu1 S1 Cs1 83.65(8) . .
Lu1 S2 Lu4 127.92(12) . 7_545
Lu1 S2 Lu2 99.27(11) . 10_556
Lu4 S2 Lu2 132.04(12) 7_545 10_556
Lu1 S2 Lu4 93.36(10) . .
Lu4 S2 Lu4 78.22(9) 7_545 .
Lu2 S2 Lu4 92.63(10) 10_556 .
Lu1 S2 Cs1 99.24(9) . 10_556
Lu4 S2 Cs1 85.15(9) 7_545 10_556
Lu2 S2 Cs1 96.36(9) 10_556 10_556
Lu4 S2 Cs1 163.11(12) . 10_556
Lu4 S3 Lu3 90.33(9) 16 13
Lu4 S3 Lu5 173.31(15) 16 .
Lu3 S3 Lu5 92.45(11) 13 .
Lu4 S3 Lu2 93.89(11) 16 7_545
Lu3 S3 Lu2 95.82(11) 13 7_545
Lu5 S3 Lu2 91.88(9) . 7_545
Lu4 S3 Cs1 84.94(9) 16 .
Lu3 S3 Cs1 135.96(12) 13 .
Lu5 S3 Cs1 88.83(9) . .
Lu2 S3 Cs1 128.15(11) 7_545 .
Lu4 S4 Lu5 91.95(10) . .
Lu4 S4 Lu2 91.38(11) . 7_545
Lu5 S4 Lu2 94.56(10) . 7_545
Lu4 S4 Cs1 130.76(11) . 13
Lu5 S4 Cs1 87.98(10) . 13
Lu2 S4 Cs1 137.73(11) 7_545 13
Lu4 S4 Cs1 83.63(8) . 5_545
Lu5 S4 Cs1 134.75(11) . 5_545
Lu2 S4 Cs1 130.44(11) 7_545 5_545
Cs1 S4 Cs1 63.11(6) 13 5_545
Lu1 S5 Lu2 124.89(11) . .
Lu1 S5 Lu2 124.89(11) . 12
Lu2 S5 Lu2 96.65(15) . 12
Lu1 S5 Cs1 93.35(14) . .
Lu2 S5 Cs1 107.76(13) . .
Lu2 S5 Cs1 107.76(13) 12 .
Lu3 S6 Lu3 87.03(13) 10_566 2
Lu3 S6 Lu1 93.46(11) 10_566 10_566
Lu3 S6 Lu1 93.46(11) 2 10_566
Lu3 S6 Lu2 172.21(19) 10_566 12
Lu3 S6 Lu2 92.55(3) 2 12
Lu1 S6 Lu2 94.33(12) 10_566 12
Lu3 S6 Lu2 92.55(3) 10_566 .
Lu3 S6 Lu2 172.21(19) 2 .
Lu1 S6 Lu2 94.33(12) 10_566 .
Lu2 S6 Lu2 86.81(12) 12 .
Lu2 S7 Lu2 126.25(17) 7_545 .
Lu2 S7 Lu4 88.82(4) 7_545 .
Lu2 S7 Lu4 136.08(8) . .
Lu2 S7 Lu4 136.08(8) 7_545 7_545
Lu2 S7 Lu4 88.82(4) . 7_545
Lu4 S7 Lu4 78.59(12) . 7_545

loop_
_geom_bond_atom_site_label_1
_geom_bond_atom_site_label_2
_geom_bond_distance
_geom_bond_site_symmetry_2
Cs1 S5 3.507(5) .
Cs1 S2 3.857(4) 10_566
Cs1 S2 3.857(4) 3
Cs1 S1 3.858(3) 12
Cs1 S1 3.858(3) .
Cs1 S3 3.905(4) .
Cs1 S3 3.905(4) 12
Cs1 S4 3.969(4) 8_455
Cs1 S4 3.969(4) 13
Lu1 S5 2.589(5) .
Lu1 S2 2.677(3) .
Lu1 S2 2.677(3) 12
Lu1 S1 2.742(3) 12
Lu1 S1 2.742(3) .
Lu1 S6 2.785(5) 10_556
Lu1 Lu4 3.9311(10) 12
Lu1 Lu4 3.9311(10) .
Lu2 S5 2.590(3) .
Lu2 S7 2.645(2) .
Lu2 S4 2.653(3) 7_545
Lu2 S2 2.713(3) 10_566
Lu2 S3 2.735(4) 7_545
Lu2 S6 2.816(3) .
Lu2 Lu4 3.7442(10) 7_545
Lu2 Lu2 3.8696(14) 12
Lu2 Lu5 3.8917(9) 7_545
Lu2 Lu4 3.9332(10) 10_566
Lu3 S1 2.640(3) .
Lu3 S1 2.640(3) 4
Lu3 S3 2.661(3) 13
Lu3 S3 2.661(3) 16_545
Lu3 S6 2.726(3) 2_554
Lu3 S6 2.726(3) 10_556
Lu3 Lu3 3.7534(18) 9
Lu3 Lu4 3.7646(9) .
Lu3 Lu4 3.7646(9) 4
Lu3 Lu5 3.8570(8) .
Lu3 Lu5 3.8570(8) 4
Lu4 S4 2.579(3) .
Lu4 S3 2.647(3) 16_545
Lu4 S1 2.682(3) .
Lu4 S7 2.705(4) .
Lu4 S2 2.706(3) 7_545
Lu4 S2 2.726(3) .
Lu4 Lu4 3.4265(14) 7_545
Lu4 Lu2 3.7442(10) 7_545
Lu4 Lu5 3.7556(9) .
Lu4 Lu2 3.9332(10) 10_556
Lu5 S4 2.644(3) .
Lu5 S4 2.644(3) 13
Lu5 S3 2.680(3) 13
Lu5 S3 2.680(3) .
Lu5 S1 2.713(3) 13
Lu5 S1 2.713(3) .
Lu5 Lu4 3.7556(9) 13
Lu5 Lu3 3.8570(8) 13
Lu5 Lu2 3.8917(9) 11_565
Lu5 Lu2 3.8917(9) 7_545
S2 Lu4 2.706(3) 7_545
S2 Lu2 2.713(3) 10_556
S2 Cs1 3.857(4) 10_556
S3 Lu4 2.647(3) 16
S3 Lu3 2.661(3) 13
S3 Lu2 2.735(4) 7_545
S4 Lu2 2.653(3) 7_545
S4 Cs1 3.969(4) 13
S5 Lu2 2.590(3) 12
S6 Lu3 2.726(3) 10_566
S6 Lu3 2.726(3) 2
S6 Lu1 2.785(5) 10_566
S6 Lu2 2.816(3) 12
S7 Lu2 2.645(2) 7_545
S7 Lu4 2.705(4) 7_545
